data_7251554
loop_
_publ_author_name
'Churakov, Andrei V.'
'Mel'nik, Elena A.'
'Egorov, Pavel A.'
'Mikhaylov, Alexey A.'
'Tripol'skaya, Tatiana A.'
'Lev, Ovadia'
'Prikhodchenko, Petr V.'

_publ_section_title
;
 Anion-directed architectures in amine halide peroxosolvates: role of
 H2O2/H2O competition in crystal engineering
;
_journal_issue 7
_journal_name_full CrystEngComm
_journal_page_first 1225
_journal_page_last 1237
_journal_paper_doi 10.1039/D5CE01038A
_journal_volume 28
_journal_year 2026
_chemical_formula_moiety 'C4 H12 N2, 0.617(H2 O), 0.383(H2 O2), 2(Cl)'
_chemical_formula_sum 'C4 H14 Cl2 N2 O1.38'
_chemical_formula_weight 183.15
_space_group_crystal_system monoclinic
_space_group_IT_number 15
_space_group_name_Hall '-C 2yc'
_space_group_name_H-M_alt 'C 1 2/c 1'
_atom_sites_solution_hydrogens mixed
_atom_sites_solution_primary direct
_atom_sites_solution_secondary difmap
_audit_creation_method SHELXL-2019/3
_audit_update_record
;
2025-06-01 deposited with the CCDC.	2025-12-30 downloaded from the CCDC.
;
_cell_angle_alpha 90
_cell_angle_beta 109.635(3)
_cell_angle_gamma 90
_cell_formula_units_Z 4
_cell_length_a 10.4790(10)
_cell_length_b 6.1798(6)
_cell_length_c 13.5150(16)
_cell_measurement_reflns_used 2899
_cell_measurement_temperature 100(2)
_cell_measurement_theta_max 30.407
_cell_measurement_theta_min 3.891
_cell_volume 824.31(15)
_computing_cell_refinement 'SAINT (Bruker, 2018)'
_computing_data_collection '<i>APEX3</i> (Bruker, 2018)'
_computing_data_reduction 'SAINT (Bruker, 2018)'
_computing_structure_refinement 'SHELXL-2019/2 (Sheldrick, 2019)'
_computing_structure_solution 'SHELXT 2018/2 (Sheldrick, 2018)'
_diffrn_ambient_temperature 100(2)
_diffrn_measured_fraction_theta_full 1.000
_diffrn_measured_fraction_theta_max 1.000
_diffrn_measurement_device_type 'Bruker SMART APEX II'
_diffrn_measurement_method \w
_diffrn_radiation_type MoK\a
_diffrn_radiation_wavelength 0.71073
_diffrn_reflns_av_R_equivalents 0.0386
_diffrn_reflns_av_unetI/netI 0.0274
_diffrn_reflns_Laue_measured_fraction_full 1.000
_diffrn_reflns_Laue_measured_fraction_max 1.000
_diffrn_reflns_limit_h_max 13
_diffrn_reflns_limit_h_min -13
_diffrn_reflns_limit_k_max 8
_diffrn_reflns_limit_k_min -8
_diffrn_reflns_limit_l_max 17
_diffrn_reflns_limit_l_min -17
_diffrn_reflns_number 5877
_diffrn_reflns_point_group_measured_fraction_full 1.000
_diffrn_reflns_point_group_measured_fraction_max 1.000
_diffrn_reflns_theta_full 25.242
_diffrn_reflns_theta_max 27.998
_diffrn_reflns_theta_min 3.201
_exptl_absorpt_coefficient_mu 0.725
_exptl_absorpt_correction_T_max 0.9281
_exptl_absorpt_correction_T_min 0.8209
_exptl_absorpt_correction_type multi-scan
_exptl_absorpt_process_details 'SADABS (Bruker, 2016)'
_exptl_crystal_colour colourless
_exptl_crystal_density_diffrn 1.476
_exptl_crystal_description prism
_exptl_crystal_F_000 388
_exptl_crystal_size_max 0.400
_exptl_crystal_size_mid 0.300
_exptl_crystal_size_min 0.200
_refine_diff_density_max 0.386
_refine_diff_density_min -0.225
_refine_diff_density_rms 0.054
_refine_ls_extinction_method none
_refine_ls_goodness_of_fit_ref 1.140
_refine_ls_hydrogen_treatment mixed
_refine_ls_matrix_type full
_refine_ls_number_parameters 66
_refine_ls_number_reflns 993
_refine_ls_number_restraints 2
_refine_ls_restrained_S_all 1.139
_refine_ls_R_factor_all 0.0309
_refine_ls_R_factor_gt 0.0251
_refine_ls_shift/su_max 0.001
_refine_ls_shift/su_mean 0.000
_refine_ls_structure_factor_coef Fsqd
_refine_ls_weighting_details 'w=1/[\s^2^(Fo^2^)+(0.0147P)^2^+0.7040P] where P=(Fo^2^+2Fc^2^)/3'
_refine_ls_weighting_scheme calc
_refine_ls_wR_factor_gt 0.0542
_refine_ls_wR_factor_ref 0.0567
_reflns_Friedel_coverage 0.000
_reflns_number_gt 884
_reflns_number_total 993
_reflns_threshold_expression 'I > 2\s(I)'
_cod_data_source_file d5ce01038a2.cif
_cod_data_source_block d
_cod_depositor_comments 'Adding full bibliography for 7251547--7251557.cif.'
_cod_original_sg_symbol_H-M 'C 2/c'
_cod_database_code 7251554
_shelx_shelxl_version_number 2019/3
_shelx_space_group_comment
;
The symmetry employed for this shelxl refinement is uniquely defined
by the following loop, which should always be used as a source of
symmetry information in preference to the above space-group names.
They are only intended as comments.
;
_shelx_estimated_absorpt_t_min 0.760
_shelx_estimated_absorpt_t_max 0.869

loop_
_space_group_symop_operation_xyz
'x, y, z'
'-x, y, -z+1/2'
'x+1/2, y+1/2, z'
'-x+1/2, y+1/2, -z+1/2'
'-x, -y, -z'
'x, -y, z-1/2'
'-x+1/2, -y+1/2, -z'
'x+1/2, -y+1/2, z-1/2'

loop_
_atom_site_label
_atom_site_type_symbol
_atom_site_fract_x
_atom_site_fract_y
_atom_site_fract_z
_atom_site_U_iso_or_equiv
_atom_site_adp_type
_atom_site_occupancy
_atom_site_site_symmetry_order
_atom_site_calc_flag
_atom_site_refinement_flags_posn
_atom_site_refinement_flags_adp
_atom_site_refinement_flags_occupancy
_atom_site_disorder_assembly
_atom_site_disorder_group
Cl1 Cl 0.30248(3) 1.09400(6) 0.65973(3) 0.01599(11) Uani 1 1 d . . . . .
N1 N 0.54867(12) 0.9059(2) 0.60365(9) 0.0132(3) Uani 1 1 d . . . . .
H11 H 0.6056(18) 0.820(3) 0.6483(15) 0.029(5) Uiso 1 1 d . . . . .
H12 H 0.4908(18) 0.969(3) 0.6355(14) 0.023(5) Uiso 1 1 d . . . . .
C1 C 0.62871(14) 1.0751(2) 0.57137(11) 0.0142(3) Uani 1 1 d . . . . .
H111 H 0.693607 1.004976 0.542558 0.017 Uiso 1 1 calc R U . . .
H112 H 0.681035 1.161545 0.633421 0.017 Uiso 1 1 calc R U . . .
C2 C 0.46481(14) 0.7778(2) 0.51081(10) 0.0142(3) Uani 1 1 d . . . . .
H211 H 0.410525 0.669769 0.533472 0.017 Uiso 1 1 calc R U . . .
H212 H 0.524913 0.699060 0.480165 0.017 Uiso 1 1 calc R U . . .
O1 O 0.5524(4) 0.5086(6) 0.7248(3) 0.0177(12) Uani 0.383(10) 1 d D . P A 1
H1 H 0.609(5) 0.413(7) 0.756(4) 0.027 Uiso 0.383(10) 1 d D U P A 1
O2 O 0.500000 0.5326(6) 0.750000 0.0294(13) Uani 0.617(10) 2 d DS T P A 2
H2 H 0.566(3) 0.448(6) 0.764(4) 0.044 Uiso 0.617(10) 1 d D U P A 2

loop_
_atom_site_aniso_label
_atom_site_aniso_U_11
_atom_site_aniso_U_22
_atom_site_aniso_U_33
_atom_site_aniso_U_23
_atom_site_aniso_U_13
_atom_site_aniso_U_12
Cl1 0.01581(18) 0.01664(18) 0.01340(17) -0.00041(13) 0.00211(12) 0.00347(14)
N1 0.0128(6) 0.0129(6) 0.0118(6) 0.0009(5) 0.0014(5) 0.0011(5)
C1 0.0132(7) 0.0144(7) 0.0133(6) -0.0016(5) 0.0021(5) -0.0025(6)
C2 0.0167(7) 0.0097(7) 0.0147(6) -0.0010(5) 0.0032(5) -0.0009(5)
O1 0.015(2) 0.0167(18) 0.025(2) 0.0069(12) 0.0114(14) 0.0076(13)
O2 0.024(3) 0.0184(18) 0.041(3) 0.000 0.004(2) 0.000

loop_
_atom_type_symbol
_atom_type_description
_atom_type_scat_dispersion_real
_atom_type_scat_dispersion_imag
_atom_type_scat_source
C C 0.0033 0.0016 'International Tables Vol C Tables 4.2.6.8 and 6.1.1.4'
H H 0.0000 0.0000 'International Tables Vol C Tables 4.2.6.8 and 6.1.1.4'
Cl Cl 0.1484 0.1585 'International Tables Vol C Tables 4.2.6.8 and 6.1.1.4'
N N 0.0061 0.0033 'International Tables Vol C Tables 4.2.6.8 and 6.1.1.4'
O O 0.0106 0.0060 'International Tables Vol C Tables 4.2.6.8 and 6.1.1.4'

loop_
_geom_angle_atom_site_label_1
_geom_angle_atom_site_label_2
_geom_angle_atom_site_label_3
_geom_angle
_geom_angle_site_symmetry_1
_geom_angle_site_symmetry_3
_geom_angle_publ_flag
C1 N1 C2 110.80(11) . . ?
C1 N1 H11 107.9(12) . . ?
C2 N1 H11 109.3(12) . . ?
C1 N1 H12 110.9(11) . . ?
C2 N1 H12 108.5(11) . . ?
H11 N1 H12 109.4(16) . . ?
N1 C1 C2 110.25(11) . 5_676 ?
N1 C1 H111 109.6 . . ?
C2 C1 H111 109.6 5_676 . ?
N1 C1 H112 109.6 . . ?
C2 C1 H112 109.6 5_676 . ?
H111 C1 H112 108.1 . . ?
N1 C2 C1 110.55(11) . 5_676 ?
N1 C2 H211 109.5 . . ?
C1 C2 H211 109.5 5_676 . ?
N1 C2 H212 109.5 . . ?
C1 C2 H212 109.5 5_676 . ?
H211 C2 H212 108.1 . . ?
O1 O1 H1 106(4) 2_656 . ?
H2 O2 H2 103(7) . 2_656 ?

loop_
_geom_bond_atom_site_label_1
_geom_bond_atom_site_label_2
_geom_bond_distance
_geom_bond_site_symmetry_2
_geom_bond_publ_flag
N1 C1 1.4943(18) . ?
N1 C2 1.4943(17) . ?
N1 H11 0.872(19) . ?
N1 H12 0.938(19) . ?
C1 C2 1.5128(19) 5_676 ?
C1 H111 0.9900 . ?
C1 H112 0.9900 . ?
C2 H211 0.9900 . ?
C2 H212 0.9900 . ?
O1 O1 1.474(9) 2_656 ?
O1 H1 0.84(2) . ?
O2 H2 0.835(19) . ?
O2 H2 0.835(19) 2_656 ?

loop_
_geom_hbond_atom_site_label_D
_geom_hbond_atom_site_label_H
_geom_hbond_atom_site_label_A
_geom_hbond_distance_DH
_geom_hbond_distance_HA
_geom_hbond_distance_DA
_geom_hbond_angle_DHA
_geom_hbond_site_symmetry_A
_geom_hbond_publ_flag
N1 H12 Cl1 0.938(19) 2.244(19) 3.1455(14) 161.0(15) . yes
N1 H11 Cl1 0.872(19) 2.453(19) 3.1639(13) 139.1(16) 3_545 yes
N1 H11 O1^a 0.872(19) 2.338(19) 2.944(4) 126.7(15) . yes
N1 H11 O2^b 0.872(19) 2.700(19) 3.190(3) 116.8(14) . yes
O1^a H1^a Cl1 0.84(2) 2.31(3) 3.118(4) 161(5) 2_646 yes
O2^b H2^b Cl1 0.835(19) 2.61(3) 3.379(3) 155(5) 2_646 yes

loop_
_geom_torsion_atom_site_label_1
_geom_torsion_atom_site_label_2
_geom_torsion_atom_site_label_3
_geom_torsion_atom_site_label_4
_geom_torsion
_geom_torsion_site_symmetry_1
_geom_torsion_site_symmetry_2
_geom_torsion_site_symmetry_3
_geom_torsion_site_symmetry_4
_geom_torsion_publ_flag
C2 N1 C1 C2 57.29(16) . . . 5_676 ?
C1 N1 C2 C1 -57.47(16) . . . 5_676 ?
H1 O1 O1 H1 -86(8) . . 2_656 2_656 ?
